data_7230605
loop_
_publ_author_name
'Kumar, Vineet'
'Goswami, Pramod Kumar'
'Thaimattam, Ram'
'Ramanan, Arunachalam'

_publ_section_title
;
 Multicomponent solids of uracil derivatives -- orotic and isoorotic acids
;
_journal_issue 25
_journal_name_full CrystEngComm
_journal_page_first 3490
_journal_paper_doi 10.1039/C8CE00486B
_journal_volume 20
_journal_year 2018
_chemical_formula_moiety 'C12 H12 N2, 2(C5 H3 N2 O4)'
_chemical_formula_sum 'C22 H18 N6 O8'
_chemical_formula_weight 494.42
_space_group_crystal_system triclinic
_space_group_IT_number 2
_space_group_name_Hall '-P 1'
_space_group_name_H-M_alt 'P -1'
_symmetry_space_group_name_Hall '-P 1'
_symmetry_space_group_name_H-M 'P -1'
_atom_sites_solution_hydrogens geom
_audit_creation_date 2017-10-09
_audit_creation_method
;
Olex2 1.2-ac3
(compiled 2016.03.30 svn.r3266 for Rigaku Oxford Diffraction, GUI svn.r5168)
;
_audit_update_record
;
2018-03-25 deposited with the CCDC.
2018-05-08 downloaded from the CCDC.
;
_cell_angle_alpha 74.963(6)
_cell_angle_beta 88.260(6)
_cell_angle_gamma 89.779(6)
_cell_formula_units_Z 1
_cell_length_a 4.8211(14)
_cell_length_b 9.065(3)
_cell_length_c 12.470(4)
_cell_measurement_reflns_used 881
_cell_measurement_temperature 298(2)
_cell_measurement_theta_max 23.16
_cell_measurement_theta_min 2.33
_cell_volume 526.1(3)
_computing_cell_refinement 'SAINT v6.28A (Bruker, 2002)'
_computing_data_reduction 'SAINT v6.28A (Bruker, 2002)'
_computing_molecular_graphics 'Olex2 (Dolomanov et al., 2009)'
_computing_publication_material 'Olex2 (Dolomanov et al., 2009)'
_computing_structure_refinement 'ShelXL (Sheldrick, 2015)'
_computing_structure_solution 'SHELXS-97 (Sheldrick, 1990)'
_diffrn_ambient_temperature 298
_diffrn_measured_fraction_theta_full 0.996
_diffrn_measured_fraction_theta_max 0.996
_diffrn_measurement_device_type 'CCD area detector'
_diffrn_measurement_method 'phi and omega scans'
_diffrn_radiation_monochromator graphite
_diffrn_radiation_type MoK\a
_diffrn_radiation_wavelength 0.71073
_diffrn_reflns_av_R_equivalents 0.0483
_diffrn_reflns_av_unetI/netI 0.0605
_diffrn_reflns_Laue_measured_fraction_full 0.996
_diffrn_reflns_Laue_measured_fraction_max 0.996
_diffrn_reflns_limit_h_max 5
_diffrn_reflns_limit_h_min -5
_diffrn_reflns_limit_k_max 10
_diffrn_reflns_limit_k_min -10
_diffrn_reflns_limit_l_max 14
_diffrn_reflns_limit_l_min -14
_diffrn_reflns_number 5141
_diffrn_reflns_point_group_measured_fraction_full 0.996
_diffrn_reflns_point_group_measured_fraction_max 0.996
_diffrn_reflns_theta_full 24.999
_diffrn_reflns_theta_max 24.999
_diffrn_reflns_theta_min 2.326
_exptl_absorpt_coefficient_mu 0.122
_exptl_absorpt_correction_T_max .93
_exptl_absorpt_correction_T_min 0.853708
_exptl_absorpt_correction_type multi-scan
_exptl_absorpt_process_details
;
SADABS v.2.03 (Bruker,200?) was used for absorption correction.
R(int) was 0.0470 before and 0.0329 after correction.
The Ratio of minimum to maximum transmission is 0.8537.
The \l/2 correction factor is 0.0015.
;
_exptl_crystal_colour yellow
_exptl_crystal_density_diffrn 1.561
_exptl_crystal_density_method 'not measured'
_exptl_crystal_description rod
_exptl_crystal_F_000 256
_exptl_crystal_size_max .38
_exptl_crystal_size_mid .22
_exptl_crystal_size_min .14
_refine_diff_density_max 0.280
_refine_diff_density_min -0.315
_refine_diff_density_rms 0.062
_refine_ls_extinction_method none
_refine_ls_goodness_of_fit_ref 1.199
_refine_ls_hydrogen_treatment constr
_refine_ls_matrix_type full
_refine_ls_number_parameters 163
_refine_ls_number_reflns 1856
_refine_ls_number_restraints 0
_refine_ls_restrained_S_all 1.199
_refine_ls_R_factor_all 0.1169
_refine_ls_R_factor_gt 0.0863
_refine_ls_shift/su_max 0.000
_refine_ls_shift/su_mean 0.000
_refine_ls_structure_factor_coef Fsqd
_refine_ls_weighting_details 'w=1/[\s^2^(Fo^2^)+(0.0637P)^2^+0.5143P] where P=(Fo^2^+2Fc^2^)/3'
_refine_ls_weighting_scheme calc
_refine_ls_wR_factor_gt 0.1747
_refine_ls_wR_factor_ref 0.1891
_reflns_Friedel_coverage 0.000
_reflns_number_gt 1425
_reflns_number_total 1856
_reflns_threshold_expression 'I > 2\s(I)'
_cod_data_source_file c8ce00486b2.cif
_cod_data_source_block jmv1am
_cod_depositor_comments 'Adding full bibliography for 7230605--7230614.cif.'
_cod_database_code 7230605
_shelx_space_group_comment
;
The symmetry employed for this shelxl refinement is uniquely defined
by the following loop, which should always be used as a source of
symmetry information in preference to the above space-group names.
They are only intended as comments.
;
_olex2_refinement_description
;
1. Fixed Uiso
 At 1.2 times of:
  All C(H) groups, All N(H) groups
2.a Aromatic/amide H refined with riding coordinates:
 N3(H3), N4(H4), N1(H1), C3(H3A), C11(H11), C8(H8), C9(H9), C10(H10), C7(H7)
;
_shelx_shelxl_version_number 2017/1
_olex2_submission_special_instructions 'No special instructions were received'

loop_
_space_group_symop_operation_xyz
'x, y, z'
'-x, -y, -z'

loop_
_atom_site_label
_atom_site_type_symbol
_atom_site_fract_x
_atom_site_fract_y
_atom_site_fract_z
_atom_site_U_iso_or_equiv
_atom_site_adp_type
_atom_site_occupancy
_atom_site_site_symmetry_order
_atom_site_calc_flag
_atom_site_refinement_flags_posn
N3 N 0.2302(6) 0.8333(3) 0.5368(3) 0.0313(8) Uani 1 1 d .
H3 H 0.100778 0.872828 0.492465 0.038 Uiso 1 1 calc R
O3 O 0.9477(6) 0.5080(3) 0.7251(2) 0.0438(8) Uani 1 1 d .
O1 O 0.1779(6) 1.0277(3) 0.6187(3) 0.0453(9) Uani 1 1 d .
N4 N 0.5525(6) 0.6418(4) 0.5950(3) 0.0303(8) Uani 1 1 d .
H4 H 0.636744 0.560401 0.588939 0.036 Uiso 1 1 calc R
O2 O 0.2767(6) 0.6442(3) 0.4486(2) 0.0453(9) Uani 1 1 d .
N1 N 0.3207(6) 0.3426(4) 0.8341(3) 0.0298(8) Uani 1 1 d .
H1 H 0.192514 0.400824 0.799848 0.036 Uiso 1 1 calc R
O4 O 0.9177(7) 0.6698(4) 0.8324(3) 0.0521(9) Uani 1 1 d .
C1 C 0.8517(8) 0.6223(5) 0.7541(3) 0.0310(10) Uani 1 1 d .
C3 C 0.5063(8) 0.8352(4) 0.6884(3) 0.0336(10) Uani 1 1 d .
H3A H 0.559665 0.877651 0.744965 0.040 Uiso 1 1 calc R
C2 C 0.6277(8) 0.7071(4) 0.6777(3) 0.0260(9) Uani 1 1 d .
C6 C 0.7303(8) 0.1573(4) 0.9448(3) 0.0333(10) Uani 1 1 d .
C4 C 0.3494(8) 0.7006(4) 0.5218(3) 0.0285(9) Uani 1 1 d .
C11 C 0.9393(8) 0.0582(5) 1.0125(4) 0.0381(11) Uani 1 1 d .
H11 H 0.988330 0.080409 1.078170 0.046 Uiso 1 1 calc R
C8 C 0.3902(8) 0.3513(5) 0.9337(3) 0.0354(10) Uani 1 1 d .
H8 H 0.298676 0.420509 0.965767 0.043 Uiso 1 1 calc R
C9 C 0.6563(8) 0.1504(5) 0.8398(4) 0.0387(11) Uani 1 1 d .
H9 H 0.746001 0.083009 0.805471 0.046 Uiso 1 1 calc R
C10 C 0.4479(9) 0.2442(5) 0.7861(3) 0.0369(11) Uani 1 1 d .
H10 H 0.396267 0.238550 0.715998 0.044 Uiso 1 1 calc R
C5 C 0.2969(8) 0.9086(4) 0.6151(3) 0.0308(10) Uani 1 1 d .
C7 C 0.5931(8) 0.2615(5) 0.9912(3) 0.0355(10) Uani 1 1 d .
H7 H 0.638866 0.270220 1.061224 0.043 Uiso 1 1 calc R

loop_
_atom_site_aniso_label
_atom_site_aniso_U_11
_atom_site_aniso_U_22
_atom_site_aniso_U_33
_atom_site_aniso_U_23
_atom_site_aniso_U_13
_atom_site_aniso_U_12
N3 0.0308(19) 0.0288(18) 0.0350(19) -0.0082(15) -0.0137(15) 0.0149(15)
O3 0.0431(18) 0.0440(18) 0.0470(19) -0.0146(15) -0.0239(15) 0.0249(15)
O1 0.0472(19) 0.0385(18) 0.059(2) -0.0269(15) -0.0259(15) 0.0248(15)
N4 0.0278(18) 0.0296(18) 0.037(2) -0.0132(15) -0.0145(15) 0.0181(15)
O2 0.057(2) 0.0451(18) 0.0435(18) -0.0268(15) -0.0290(16) 0.0275(15)
N1 0.0209(18) 0.0328(19) 0.0348(19) -0.0060(15) -0.0111(15) 0.0086(14)
O4 0.060(2) 0.061(2) 0.0434(19) -0.0247(17) -0.0273(16) 0.0228(17)
C1 0.024(2) 0.035(2) 0.030(2) -0.0012(18) -0.0056(18) 0.0049(18)
C3 0.033(2) 0.038(2) 0.034(2) -0.0141(19) -0.0159(19) 0.0066(19)
C2 0.024(2) 0.026(2) 0.025(2) -0.0032(17) -0.0029(16) 0.0042(17)
C6 0.025(2) 0.027(2) 0.043(3) 0.0011(19) -0.0104(19) 0.0054(18)
C4 0.029(2) 0.025(2) 0.030(2) -0.0030(17) -0.0122(18) 0.0151(17)
C11 0.028(2) 0.038(3) 0.047(3) -0.007(2) -0.013(2) 0.0051(18)
C8 0.035(2) 0.035(2) 0.037(2) -0.0103(19) -0.0091(19) 0.0100(19)
C9 0.032(2) 0.032(2) 0.053(3) -0.014(2) -0.005(2) 0.0122(19)
C10 0.045(3) 0.034(2) 0.031(2) -0.0066(19) -0.007(2) 0.005(2)
C5 0.030(2) 0.028(2) 0.037(2) -0.0115(18) -0.0068(18) 0.0086(18)
C7 0.033(2) 0.037(2) 0.035(2) -0.0056(19) -0.0126(19) 0.009(2)

loop_
_atom_type_symbol
_atom_type_description
_atom_type_scat_dispersion_real
_atom_type_scat_dispersion_imag
_atom_type_scat_source
C C 0.0033 0.0016 'International Tables Vol C Tables 4.2.6.8 and 6.1.1.4'
H H 0.0000 0.0000 'International Tables Vol C Tables 4.2.6.8 and 6.1.1.4'
N N 0.0061 0.0033 'International Tables Vol C Tables 4.2.6.8 and 6.1.1.4'
O O 0.0106 0.0060 'International Tables Vol C Tables 4.2.6.8 and 6.1.1.4'

loop_
_geom_angle_atom_site_label_1
_geom_angle_atom_site_label_2
_geom_angle_atom_site_label_3
_geom_angle
_geom_angle_site_symmetry_1
C4 N3 H3 116.6 .
C5 N3 H3 116.6 .
C5 N3 C4 126.9(3) .
C2 N4 H4 118.6 .
C4 N4 H4 118.6 .
C4 N4 C2 122.8(3) .
C8 N1 H1 119.8 .
C8 N1 C10 120.5(3) .
C10 N1 H1 119.8 .
O3 C1 C2 113.3(3) .
O4 C1 O3 127.9(4) .
O4 C1 C2 118.8(4) .
C2 C3 H3A 119.2 .
C2 C3 C5 121.6(4) .
C5 C3 H3A 119.2 .
N4 C2 C1 115.5(3) .
C3 C2 N4 120.4(3) .
C3 C2 C1 124.0(4) .
C9 C6 C11 124.7(4) .
C9 C6 C7 117.7(3) .
C7 C6 C11 117.6(4) .
N4 C4 N3 114.3(3) .
O2 C4 N3 121.5(3) .
O2 C4 N4 124.2(3) .
C6 C11 H11 117.4 .
C11 C11 C6 125.3(5) 2_757
C11 C11 H11 117.4 2_757
N1 C8 H8 119.1 .
N1 C8 C7 121.8(4) .
C7 C8 H8 119.1 .
C6 C9 H9 120.2 .
C6 C9 C10 119.7(4) .
C10 C9 H9 120.2 .
N1 C10 C9 120.5(4) .
N1 C10 H10 119.7 .
C9 C10 H10 119.7 .
N3 C5 C3 114.0(3) .
O1 C5 N3 120.6(3) .
O1 C5 C3 125.4(4) .
C6 C7 H7 120.1 .
C8 C7 C6 119.7(4) .
C8 C7 H7 120.1 .

loop_
_geom_bond_atom_site_label_1
_geom_bond_atom_site_label_2
_geom_bond_distance
_geom_bond_site_symmetry_2
N3 H3 0.8600 .
N3 C4 1.385(5) .
N3 C5 1.374(5) .
O3 C1 1.264(5) .
O1 C5 1.231(4) .
N4 H4 0.8600 .
N4 C2 1.373(5) .
N4 C4 1.369(5) .
O2 C4 1.217(4) .
N1 H1 0.8600 .
N1 C8 1.318(5) .
N1 C10 1.335(5) .
O4 C1 1.215(5) .
C1 C2 1.530(5) .
C3 H3A 0.9300 .
C3 C2 1.334(5) .
C3 C5 1.426(5) .
C6 C11 1.479(5) .
C6 C9 1.385(6) .
C6 C7 1.386(6) .
C11 C11 1.306(8) 2_757
C11 H11 0.9300 .
C8 H8 0.9300 .
C8 C7 1.366(5) .
C9 H9 0.9300 .
C9 C10 1.386(6) .
C10 H10 0.9300 .
C7 H7 0.9300 .

loop_
_geom_torsion_atom_site_label_1
_geom_torsion_atom_site_label_2
_geom_torsion_atom_site_label_3
_geom_torsion_atom_site_label_4
_geom_torsion
_geom_torsion_site_symmetry_4
O3 C1 C2 N4 4.1(5) .
O3 C1 C2 C3 -176.5(4) .
N1 C8 C7 C6 -0.3(6) .
O4 C1 C2 N4 -176.3(4) .
O4 C1 C2 C3 3.1(6) .
C2 N4 C4 N3 1.3(5) .
C2 N4 C4 O2 -179.2(4) .
C2 C3 C5 N3 1.7(6) .
C2 C3 C5 O1 -179.0(4) .
C6 C9 C10 N1 0.9(6) .
C4 N3 C5 O1 178.8(4) .
C4 N3 C5 C3 -1.9(6) .
C4 N4 C2 C1 178.0(3) .
C4 N4 C2 C3 -1.4(6) .
C11 C6 C9 C10 176.9(4) .
C11 C6 C7 C8 -177.3(4) .
C8 N1 C10 C9 -0.5(6) .
C9 C6 C11 C11 -7.2(8) 2_757
C9 C6 C7 C8 0.8(6) .
C10 N1 C8 C7 0.2(6) .
C5 N3 C4 N4 0.5(6) .
C5 N3 C4 O2 -179.1(4) .
C5 C3 C2 N4 -0.1(6) .
C5 C3 C2 C1 -179.5(4) .
C7 C6 C11 C11 170.8(6) 2_757
C7 C6 C9 C10 -1.0(6) .
